data_4036620
loop_
_publ_author_name
'Chang, Ee Ling'
'Bolte, Benoit'
'Lan, Ping'
'Willis, Anthony C.'
'Banwell, Martin G.'

_publ_section_title
;
 Chemoenzymatic Total Syntheses of the Enantiomers of the Protoilludanes
 8-Deoxydihydrotsugicoline and Radudiol.
;
_journal_issue 5
_journal_name_full 'The Journal of organic chemistry'
_journal_page_first 2078
_journal_page_last 2086
_journal_paper_doi 10.1021/acs.joc.6b00043
_journal_volume 81
_journal_year 2016
_chemical_absolute_configuration ad
_chemical_compound_source local
_chemical_formula_moiety 'C19 H28 O3 S2'
_chemical_formula_sum 'C19 H28 O3 S2'
_chemical_formula_weight 368.56
_space_group_IT_number 19
_space_group_name_Hall 'P 2ac 2ab'
_space_group_name_H-M_alt 'P 21 21 21'
_symmetry_cell_setting orthorhombic
_symmetry_space_group_name_Hall 'P 2ac 2ab'
_symmetry_space_group_name_H-M 'P 21 21 21'
_atom_sites_solution_hydrogens difmap
_atom_sites_solution_primary direct
_audit_creation_date 15-04-10
_audit_creation_method CRYSTALS_ver_14.40
_audit_update_record
;
2015-04-13 - Report on C12 H22 O4
            by Anthony C. Willis
            for  Ee Ling Chang and Martin Banwell

2015-04-13 - passes checkcif tests with warnings

2015-12-11 # Formatted by publCIF
;
_cell_angle_alpha 90
_cell_angle_beta 90
_cell_angle_gamma 90
_cell_formula_units_Z 4
_cell_length_a 6.2794(1)
_cell_length_b 13.2695(1)
_cell_length_c 23.5284(2)
_cell_measurement_reflns_used 15335
_cell_measurement_temperature 150
_cell_measurement_theta_max 72
_cell_measurement_theta_min 4
_cell_volume 1960.49(4)
_computing_cell_refinement 'CrysAlisPro (Agilent Technologies, 2015)'
_computing_data_collection
;
CrysAlisPro, Agilent Technologies,
Version 1.171.37.35h (release 09-02-2015 CrysAlis171 .NET)
(compiled Feb 9 2015,16:26:32)
;
_computing_data_reduction 'CrysAlisPro (Agilent Technologies, 2015)'
_computing_molecular_graphics 'PLATON (Spek, 2008)'
_computing_publication_material 'CRYSTALS (Betteridge et al., 2003)'
_computing_structure_refinement 'CRYSTALS (Betteridge et al., 2003)'
_computing_structure_solution 'SIR92 (Altomare et al., 1994)'
_diffrn_ambient_temperature 150
_diffrn_measured_fraction_theta_full 1.000
_diffrn_measured_fraction_theta_max 1.000
_diffrn_measurement_device Area
_diffrn_measurement_device_type 'SuperNova, Dual, Cu at zero, EosS2'
_diffrn_measurement_method \w
_diffrn_radiation_monochromator mirror
_diffrn_radiation_source 'Supernova (Cu) X-ray Source'
_diffrn_radiation_type 'Cu K\a'
_diffrn_radiation_wavelength 1.54184
_diffrn_reflns_av_R_equivalents 0.025
_diffrn_reflns_limit_h_max 7
_diffrn_reflns_limit_h_min -7
_diffrn_reflns_limit_k_max 16
_diffrn_reflns_limit_k_min -13
_diffrn_reflns_limit_l_max 28
_diffrn_reflns_limit_l_min -29
_diffrn_reflns_number 23376
_diffrn_reflns_theta_full 72.245
_diffrn_reflns_theta_max 72.245
_diffrn_reflns_theta_min 3.757
_diffrn_standards_number 0
_exptl_absorpt_coefficient_mu 2.566
_exptl_absorpt_correction_T_max 0.89
_exptl_absorpt_correction_T_min 0.78
_exptl_absorpt_correction_type multi-scan
_exptl_absorpt_process_details
;
CrysAlisPro, Agilent Technologies,
Version 1.171.37.35h (release 09-02-2015 CrysAlis171 .NET)
(compiled Feb 9 2015,16:26:32)
Empirical absorption correction using spherical harmonics,
 implemented in SCALE3 ABSPACK scaling algorithm.
;
_exptl_crystal_colour colourless
_exptl_crystal_density_diffrn 1.249
_exptl_crystal_density_method 'not measured'
_exptl_crystal_description plate
_exptl_crystal_F_000 792
_exptl_crystal_size_max 0.171
_exptl_crystal_size_mid 0.117
_exptl_crystal_size_min 0.047
_refine_diff_density_max 0.19
_refine_diff_density_min -0.28
_refine_ls_abs_structure_details 'Flack (1983), 1629 Friedel-pairs'
_refine_ls_abs_structure_Flack 0.005(10)
_refine_ls_extinction_method None
_refine_ls_goodness_of_fit_ref 1.0079
_refine_ls_hydrogen_treatment constr
_refine_ls_matrix_type full
_refine_ls_number_parameters 218
_refine_ls_number_reflns 3887
_refine_ls_number_restraints 0
_refine_ls_R_factor_all 0.0226
_refine_ls_R_factor_gt 0.0220
_refine_ls_shift/su_max 0.0012515
_refine_ls_shift/su_mean 0.0000928
_refine_ls_structure_factor_coef Fsqd
_refine_ls_weighting_details
;
 Method= Modified Sheldrick 
 w=1/[\s^2^(F^2^) + ( 0.04P)^2^ + 0.31P] 
 ,where P=(max(Fo^2^,0) + 2Fc^2^)/3 
;
_refine_ls_weighting_scheme calc
_refine_ls_wR_factor_all 0.0582
_refine_ls_wR_factor_gt 0.0579
_refine_ls_wR_factor_ref 0.0582
_reflns_limit_h_max 7
_reflns_limit_h_min -7
_reflns_limit_k_max 16
_reflns_limit_k_min 0
_reflns_limit_l_max 29
_reflns_limit_l_min 0
_reflns_number_gt 3815
_reflns_number_total 3887
_reflns_threshold_expression I>2.0\s(I)
_oxford_diffrn_Wilson_B_factor 2.29
_oxford_diffrn_Wilson_scale 0.07
_oxford_refine_ls_r_factor_ref 0.0226
_oxford_refine_ls_scale 4.02(3)
_oxford_reflns_number_all 3887
_oxford_reflns_threshold_expression_ref I>-10.0\s(I)
_oxford_structure_analysis_title 'Z:\ban1515SN\Tony_ban1515SN_data At 11:24 on'
_cod_data_source_file jo6b00043_si_001.cif
_cod_data_source_block radudiol_7
_cod_original_sg_symbol_Hall 'P 2ac 2ab '
_cod_original_sg_symbol_H-M 'P 21 21 21 '
_cod_database_code 4036620

loop_
_symmetry_equiv_pos_as_xyz
x,y,z
x+1/2,-y+1/2,-z
-x,y+1/2,-z+1/2
-x+1/2,-y,z+1/2

loop_
_atom_site_label
_atom_site_type_symbol
_atom_site_fract_x
_atom_site_fract_y
_atom_site_fract_z
_atom_site_U_iso_or_equiv
_atom_site_occupancy
_atom_site_adp_type
_atom_site_refinement_flags_posn
S1 S 0.41685(5) 0.41797(3) 0.890478(16) 0.0343 1.0000 Uani .
S2 S 0.82567(6) 0.30507(2) 0.914659(14) 0.0290 1.0000 Uani .
O1 O 0.81510(15) 0.46150(6) 0.85828(4) 0.0255 1.0000 Uani .
O2 O 0.83864(17) 0.58411(7) 0.58877(4) 0.0329 1.0000 Uani .
O3 O 0.78196(16) 0.42453(7) 0.61989(4) 0.0313 1.0000 Uani .
C1 C 1.0379(2) 0.64734(11) 0.86914(7) 0.0354 1.0000 Uani .
C2 C 0.6555(2) 0.68580(10) 0.89086(6) 0.0342 1.0000 Uani .
C3 C 0.8099(2) 0.64801(9) 0.84553(6) 0.0264 1.0000 Uani .
C4 C 0.7974(2) 0.70977(9) 0.79035(6) 0.0288 1.0000 Uani .
C5 C 0.8974(2) 0.64397(9) 0.74365(6) 0.0251 1.0000 Uani .
C6 C 0.86056(18) 0.53349(9) 0.76433(5) 0.0223 1.0000 Uani .
C7 C 0.7469(2) 0.54416(8) 0.82173(5) 0.0229 1.0000 Uani .
C8 C 0.7988(2) 0.65712(9) 0.68382(6) 0.0276 1.0000 Uani .
C9 C 0.9197(2) 0.58322(9) 0.64556(6) 0.0268 1.0000 Uani .
C10 C 0.8816(2) 0.47390(9) 0.66647(5) 0.0249 1.0000 Uani .
C11 C 0.7349(2) 0.47308(9) 0.71902(5) 0.0236 1.0000 Uani .
C12 C 0.6885(2) 0.36543(9) 0.73808(6) 0.0309 1.0000 Uani .
C13 C 0.5368(2) 0.53169(10) 0.70369(6) 0.0279 1.0000 Uani .
C14 C 0.5688(2) 0.62564(10) 0.68560(6) 0.0302 1.0000 Uani .
C15 C 0.8276(2) 0.48180(10) 0.56990(6) 0.0312 1.0000 Uani .
C16 C 1.0385(3) 0.44876(12) 0.54454(7) 0.0410 1.0000 Uani .
C17 C 0.6428(3) 0.47175(13) 0.52967(7) 0.0414 1.0000 Uani .
C18 C 0.6745(2) 0.40311(8) 0.88576(5) 0.0239 1.0000 Uani .
C19 C 0.6355(3) 0.23937(11) 0.95791(7) 0.0414 1.0000 Uani .
H11 H 1.1384 0.6201 0.8414 0.0510 1.0000 Uiso R
H12 H 1.0782 0.7156 0.8799 0.0528 1.0000 Uiso R
H13 H 1.0493 0.6054 0.9037 0.0534 1.0000 Uiso R
H21 H 0.5121 0.6873 0.8762 0.0504 1.0000 Uiso R
H22 H 0.6881 0.7534 0.9010 0.0508 1.0000 Uiso R
H23 H 0.6555 0.6431 0.9245 0.0503 1.0000 Uiso R
H41 H 0.8691 0.7768 0.7934 0.0350 1.0000 Uiso R
H42 H 0.6476 0.7225 0.7814 0.0329 1.0000 Uiso R
H51 H 1.0531 0.6569 0.7418 0.0277 1.0000 Uiso R
H61 H 1.0023 0.4996 0.7710 0.0274 1.0000 Uiso R
H71 H 0.5922 0.5392 0.8172 0.0276 1.0000 Uiso R
H81 H 0.8152 0.7271 0.6707 0.0331 1.0000 Uiso R
H91 H 1.0748 0.6002 0.6454 0.0305 1.0000 Uiso R
H101 H 1.0195 0.4402 0.6763 0.0302 1.0000 Uiso R
H121 H 0.6427 0.3263 0.7067 0.0440 1.0000 Uiso R
H122 H 0.5783 0.3653 0.7657 0.0443 1.0000 Uiso R
H123 H 0.8164 0.3347 0.7541 0.0444 1.0000 Uiso R
H131 H 0.4005 0.5000 0.7061 0.0337 1.0000 Uiso R
H141 H 0.4572 0.6691 0.6744 0.0379 1.0000 Uiso R
H161 H 1.0280 0.3796 0.5310 0.0584 1.0000 Uiso R
H162 H 1.1575 0.4559 0.5711 0.0603 1.0000 Uiso R
H163 H 1.0723 0.4909 0.5111 0.0596 1.0000 Uiso R
H171 H 0.6217 0.4016 0.5203 0.0619 1.0000 Uiso R
H172 H 0.5174 0.4958 0.5483 0.0610 1.0000 Uiso R
H173 H 0.6666 0.5084 0.4949 0.0610 1.0000 Uiso R
H191 H 0.7063 0.1809 0.9716 0.0632 1.0000 Uiso R
H192 H 0.5930 0.2809 0.9888 0.0615 1.0000 Uiso R
H193 H 0.5123 0.2192 0.9357 0.0608 1.0000 Uiso R

loop_
_atom_site_aniso_label
_atom_site_aniso_U_11
_atom_site_aniso_U_22
_atom_site_aniso_U_33
_atom_site_aniso_U_23
_atom_site_aniso_U_13
_atom_site_aniso_U_12
S1 0.02629(15) 0.03208(16) 0.04466(19) 0.00354(14) 0.00577(14) -0.00043(13)
S2 0.03446(16) 0.02283(13) 0.02976(14) 0.00626(11) 0.00109(13) 0.00206(12)
O1 0.0231(4) 0.0216(4) 0.0318(4) 0.0082(3) -0.0016(4) -0.0004(3)
O2 0.0413(5) 0.0257(4) 0.0318(4) 0.0082(4) -0.0014(4) 0.0005(4)
O3 0.0402(5) 0.0250(4) 0.0286(4) 0.0023(4) 0.0034(4) -0.0076(4)
C1 0.0282(7) 0.0304(6) 0.0476(8) -0.0026(6) -0.0090(6) -0.0031(5)
C2 0.0349(7) 0.0285(6) 0.0393(7) -0.0049(5) 0.0003(6) 0.0024(6)
C3 0.0246(6) 0.0190(5) 0.0357(6) -0.0005(5) -0.0039(5) -0.0004(5)
C4 0.0294(7) 0.0165(5) 0.0405(7) 0.0023(5) -0.0016(5) 0.0006(5)
C5 0.0236(6) 0.0149(5) 0.0368(7) 0.0035(5) -0.0005(5) -0.0032(4)
C6 0.0195(5) 0.0150(5) 0.0324(6) 0.0040(4) -0.0019(5) -0.0005(4)
C7 0.0218(5) 0.0158(5) 0.0313(6) 0.0052(5) -0.0032(5) 0.0004(4)
C8 0.0296(7) 0.0175(5) 0.0355(7) 0.0083(5) -0.0003(5) 0.0001(5)
C9 0.0263(6) 0.0214(5) 0.0326(6) 0.0083(5) 0.0010(5) -0.0024(5)
C10 0.0251(6) 0.0193(5) 0.0302(6) 0.0047(5) 0.0017(5) -0.0012(5)
C11 0.0237(6) 0.0178(5) 0.0293(6) 0.0033(4) 0.0002(5) -0.0031(5)
C12 0.0413(7) 0.0182(6) 0.0332(6) 0.0005(5) 0.0061(6) -0.0097(5)
C13 0.0205(6) 0.0321(6) 0.0312(6) 0.0011(5) -0.0023(5) -0.0022(5)
C14 0.0269(7) 0.0306(6) 0.0330(7) 0.0041(5) -0.0037(5) 0.0065(5)
C15 0.0342(7) 0.0295(6) 0.0298(6) 0.0053(5) 0.0035(6) -0.0005(6)
C16 0.0398(8) 0.0446(8) 0.0386(8) 0.0080(6) 0.0089(6) 0.0050(7)
C17 0.0416(9) 0.0481(8) 0.0346(7) 0.0002(6) -0.0023(6) 0.0007(7)
C18 0.0293(6) 0.0189(5) 0.0236(5) -0.0023(4) 0.0016(5) -0.0028(5)
C19 0.0514(10) 0.0337(7) 0.0393(7) 0.0125(6) 0.0012(7) -0.0079(7)

loop_
_atom_type_symbol
_atom_type_scat_dispersion_real
_atom_type_scat_dispersion_imag
_atom_type_scat_Cromer_Mann_a1
_atom_type_scat_Cromer_Mann_b1
_atom_type_scat_Cromer_Mann_a2
_atom_type_scat_Cromer_Mann_b2
_atom_type_scat_Cromer_Mann_a3
_atom_type_scat_Cromer_Mann_b3
_atom_type_scat_Cromer_Mann_a4
_atom_type_scat_Cromer_Mann_b4
_atom_type_scat_Cromer_Mann_c
_atom_type_scat_source
C 0.0181 0.0091 2.3100 20.8439 1.0200 10.2075 1.5886 0.5687 0.8650 51.6512 0.2156 'International Tables Vol C 4.2.6.8 and 6.1.1.4'
H 0.0000 0.0000 0.4930 10.5109 0.3229 26.1257 0.1402 3.1424 0.0408 57.7998 0.0030 'International Tables Vol C 4.2.6.8 and 6.1.1.4'
O 0.0492 0.0322 3.0485 13.2771 2.2868 5.7011 1.5463 0.3239 0.8670 32.9089 0.2508 'International Tables Vol C 4.2.6.8 and 6.1.1.4'
S 0.3331 0.5567 6.9053 1.4679 5.2034 22.2151 1.4379 0.2536 1.5863 56.1720 0.8669 'International Tables Vol C 4.2.6.8 and 6.1.1.4'

loop_
_geom_angle_atom_site_label_1
_geom_angle_atom_site_label_2
_geom_angle_atom_site_label_3
_geom_angle
_geom_angle_publ_flag
C18 S2 C19 102.75(7) yes
C7 O1 C18 121.71(10) yes
C9 O2 C15 107.43(9) yes
C10 O3 C15 107.52(9) yes
C3 C1 H11 111.3 no
C3 C1 H12 109.3 no
H11 C1 H12 110.5 no
C3 C1 H13 111.6 no
H11 C1 H13 107.1 no
H12 C1 H13 106.9 no
C3 C2 H21 110.4 no
C3 C2 H22 110.4 no
H21 C2 H22 105.7 no
C3 C2 H23 112.1 no
H21 C2 H23 107.7 no
H22 C2 H23 110.3 no
C1 C3 C2 109.95(12) yes
C1 C3 C4 110.86(11) yes
C2 C3 C4 112.50(11) yes
C1 C3 C7 111.48(11) yes
C2 C3 C7 112.65(11) yes
C4 C3 C7 99.04(9) yes
C3 C4 C5 106.25(10) yes
C3 C4 H41 113.0 no
C5 C4 H41 111.9 no
C3 C4 H42 108.9 no
C5 C4 H42 109.7 no
H41 C4 H42 107.2 no
C4 C5 C6 104.48(10) yes
C4 C5 C8 115.00(10) yes
C6 C5 C8 109.27(10) yes
C4 C5 H51 109.6 no
C6 C5 H51 108.7 no
C8 C5 H51 109.5 no
C5 C6 C7 104.86(9) yes
C5 C6 C11 110.28(10) yes
C7 C6 C11 114.61(10) yes
C5 C6 H61 109.7 no
C7 C6 H61 108.3 no
C11 C6 H61 109.0 no
C3 C7 C6 106.45(10) yes
C3 C7 O1 112.54(10) yes
C6 C7 O1 108.23(9) yes
C3 C7 H71 110.7 no
C6 C7 H71 111.1 no
O1 C7 H71 107.8 no
C5 C8 C9 105.32(10) yes
C5 C8 C14 109.12(11) yes
C9 C8 C14 108.31(11) yes
C5 C8 H81 110.5 no
C9 C8 H81 111.5 no
C14 C8 H81 111.8 no
C8 C9 O2 111.57(10) yes
C8 C9 C10 109.63(10) yes
O2 C9 C10 104.45(10) yes
C8 C9 H91 109.9 no
O2 C9 H91 110.0 no
C10 C9 H91 111.3 no
C9 C10 O3 104.73(10) yes
C9 C10 C11 110.69(10) yes
O3 C10 C11 110.61(10) yes
C9 C10 H101 110.9 no
O3 C10 H101 110.6 no
C11 C10 H101 109.2 no
C10 C11 C6 104.12(10) yes
C10 C11 C12 110.89(10) yes
C6 C11 C12 112.31(10) yes
C10 C11 C13 107.26(10) yes
C6 C11 C13 108.50(10) yes
C12 C11 C13 113.24(11) yes
C11 C12 H121 110.0 no
C11 C12 H122 110.0 no
H121 C12 H122 108.2 no
C11 C12 H123 110.3 no
H121 C12 H123 108.8 no
H122 C12 H123 109.4 no
C11 C13 C14 115.68(12) yes
C11 C13 H131 119.8 no
C14 C13 H131 124.4 no
C8 C14 C13 114.43(12) yes
C8 C14 H141 122.3 no
C13 C14 H141 123.2 no
O2 C15 O3 105.02(10) yes
O2 C15 C16 110.72(12) yes
O3 C15 C16 110.17(12) yes
O2 C15 C17 108.49(12) yes
O3 C15 C17 108.44(12) yes
C16 C15 C17 113.61(12) yes
C15 C16 H161 110.0 no
C15 C16 H162 112.8 no
H161 C16 H162 110.6 no
C15 C16 H163 109.7 no
H161 C16 H163 106.7 no
H162 C16 H163 106.8 no
C15 C17 H171 109.6 no
C15 C17 H172 108.5 no
H171 C17 H172 108.3 no
C15 C17 H173 111.7 no
H171 C17 H173 108.2 no
H172 C17 H173 110.4 no
S2 C18 O1 105.09(9) yes
S2 C18 S1 126.95(7) yes
O1 C18 S1 127.95(10) yes
S2 C19 H191 106.1 no
S2 C19 H192 109.8 no
H191 C19 H192 110.2 no
S2 C19 H193 111.1 no
H191 C19 H193 109.3 no
H192 C19 H193 110.3 no

loop_
_geom_bond_atom_site_label_1
_geom_bond_atom_site_label_2
_geom_bond_distance
_geom_bond_publ_flag
S1 C18 1.6338(14) yes
S2 C18 1.7479(13) yes
S2 C19 1.7951(15) yes
O1 C7 1.4581(13) yes
O1 C18 1.3407(15) yes
O2 C9 1.4299(16) yes
O2 C15 1.4299(16) yes
O3 C10 1.4220(15) yes
O3 C15 1.4293(15) yes
C1 C3 1.5358(18) yes
C1 H11 0.978 no
C1 H12 0.974 no
C1 H13 0.987 no
C2 C3 1.5261(19) yes
C2 H21 0.965 no
C2 H22 0.951 no
C2 H23 0.973 no
C3 C4 1.5373(17) yes
C3 C7 1.5391(16) yes
C4 C5 1.5374(18) yes
C4 H41 0.999 no
C4 H42 0.979 no
C5 C6 1.5618(15) yes
C5 C8 1.5476(18) yes
C5 H51 0.994 no
C6 C7 1.5343(17) yes
C6 C11 1.5496(16) yes
C6 H61 1.010 no
C7 H71 0.979 no
C8 C9 1.5323(18) yes
C8 C14 1.5041(19) yes
C8 H81 0.984 no
C9 C10 1.5503(15) yes
C9 H91 1.000 no
C10 C11 1.5417(17) yes
C10 H101 1.001 no
C11 C12 1.5253(15) yes
C11 C13 1.5112(18) yes
C12 H121 0.948 no
C12 H122 0.950 no
C12 H123 0.977 no
C13 C14 1.3327(19) yes
C13 H131 0.955 no
C14 H141 0.945 no
C15 C16 1.518(2) yes
C15 C17 1.503(2) yes
C16 H161 0.974 no
C16 H162 0.978 no
C16 H163 0.989 no
C17 H171 0.966 no
C17 H172 0.956 no
C17 H173 0.964 no
C19 H191 0.950 no
C19 H192 0.951 no
C19 H193 0.971 no

loop_
_geom_contact_atom_site_label_1
_geom_contact_atom_site_label_2
_geom_contact_distance
_geom_contact_site_symmetry_2
_geom_contact_publ_flag
S2 C19 3.6225(17) 2_557 no
S2 C9 3.6373(13) 3_746 no
O1 C12 3.2024(17) . no
O2 O3 2.2687(13) . no
O2 C13 3.3745(17) . no
O3 C14 3.3621(16) . no
C4 C13 3.5241(19) . no
C7 C14 3.5607(18) . no
C12 C18 3.5116(18) . no

loop_
_geom_torsion_atom_site_label_1
_geom_torsion_atom_site_label_2
_geom_torsion_atom_site_label_3
_geom_torsion_atom_site_label_4
_geom_torsion
_geom_torsion_publ_flag
C19 S2 C18 S1 -8.17(10) no
C19 S2 C18 O1 172.99(8) no
C18 O1 C7 C3 113.21(12) no
C18 O1 C7 C6 -129.41(11) no
C7 O1 C18 S1 -7.49(16) no
C7 O1 C18 S2 171.33(8) no
C15 O2 C9 C8 -137.65(10) no
C15 O2 C9 C10 -19.32(13) no
C9 O2 C15 O3 32.23(12) no
C9 O2 C15 C16 -86.68(13) no
C9 O2 C15 C17 148.00(12) no
C15 O3 C10 C9 20.09(12) no
C15 O3 C10 C11 139.37(10) no
C10 O3 C15 O2 -32.60(12) no
C10 O3 C15 C16 86.69(13) no
C10 O3 C15 C17 -148.41(11) no
C1 C3 C4 C5 75.46(13) no
C2 C3 C4 C5 -160.95(10) no
C7 C3 C4 C5 -41.75(12) no
C1 C3 C7 O1 42.68(15) no
C1 C3 C7 C6 -75.76(13) no
C2 C3 C7 O1 -81.49(13) no
C2 C3 C7 C6 160.07(10) no
C4 C3 C7 O1 159.42(10) no
C4 C3 C7 C6 40.99(11) no
C3 C4 C5 C6 27.32(12) no
C3 C4 C5 C8 147.08(10) no
C4 C5 C6 C7 -1.17(12) no
C4 C5 C6 C11 122.71(11) no
C8 C5 C6 C7 -124.71(10) no
C8 C5 C6 C11 -0.83(13) no
C4 C5 C8 C9 -178.79(10) no
C4 C5 C8 C14 -62.70(13) no
C6 C5 C8 C9 -61.72(12) no
C6 C5 C8 C14 54.37(13) no
C5 C6 C7 O1 -146.56(9) no
C5 C6 C7 C3 -25.34(12) no
C11 C6 C7 O1 92.37(11) no
C11 C6 C7 C3 -146.40(10) no
C5 C6 C11 C10 61.83(12) no
C5 C6 C11 C12 -178.14(10) no
C5 C6 C11 C13 -52.17(13) no
C7 C6 C11 C10 179.87(9) no
C7 C6 C11 C12 -60.10(13) no
C7 C6 C11 C13 65.87(13) no
C5 C8 C9 O2 177.57(10) no
C5 C8 C9 C10 62.39(12) no
C14 C8 C9 O2 60.93(13) no
C14 C8 C9 C10 -54.25(14) no
C5 C8 C14 C13 -56.80(15) no
C9 C8 C14 C13 57.35(16) no
O2 C9 C10 O3 -0.45(12) no
O2 C9 C10 C11 -119.68(11) no
C8 C9 C10 O3 119.18(11) no
C8 C9 C10 C11 -0.04(15) no
O3 C10 C11 C6 -177.31(9) no
O3 C10 C11 C12 61.72(13) no
O3 C10 C11 C13 -62.44(12) no
C9 C10 C11 C6 -61.68(12) no
C9 C10 C11 C12 177.34(10) no
C9 C10 C11 C13 53.19(13) no
C6 C11 C13 C14 55.94(15) no
C10 C11 C13 C14 -55.97(15) no
C12 C11 C13 C14 -178.65(12) no
C11 C13 C14 C8 -0.20(18) no
